data_7055652
loop_
_publ_author_name
'Aich, Krishnendu'
'Das, Sangita'
'Goswami, Shyamaprosad'
'Quah, Ching Kheng'
'Sarkar, Deblina'
'Mondal, Tapan Kumar'
'Fun, Hoong-Kun'

_publ_section_title
;
 Carbazole--benzimidazole based dyes for acid responsive ratiometric
 emissive switches
;
_journal_issue 8
_journal_name_full 'New J. Chem.'
_journal_page_first 6907
_journal_paper_doi 10.1039/C6NJ00063K
_journal_volume 40
_journal_year 2016
_chemical_formula_moiety 'C25 H23 N O'
_chemical_formula_sum 'C25 H23 N O'
_chemical_formula_weight 353.44
_chemical_name_systematic
; 
 ? 
;
_space_group_IT_number 2
_symmetry_cell_setting triclinic
_symmetry_space_group_name_Hall '-P 1'
_symmetry_space_group_name_H-M 'P -1'
_atom_sites_solution_hydrogens geom
_atom_sites_solution_primary direct
_atom_sites_solution_secondary difmap
_audit_creation_method SHELXL-97
_audit_update_record
;
2014-04-03 deposited with the CCDC.
2016-06-03 downloaded from the CCDC.
;
_cell_angle_alpha 80.204(5)
_cell_angle_beta 86.141(5)
_cell_angle_gamma 89.079(5)
_cell_formula_units_Z 4
_cell_length_a 9.5496(7)
_cell_length_b 11.3126(8)
_cell_length_c 18.0480(13)
_cell_measurement_reflns_used 2382
_cell_measurement_temperature 115
_cell_measurement_theta_max 22.00
_cell_measurement_theta_min 2.30
_cell_volume 1916.9(2)
_computing_cell_refinement 'SAINT (Bruker, 2009)'
_computing_data_collection 'APEX2 (Bruker, 2009)'
_computing_data_reduction SAINT
_computing_molecular_graphics SHELXTL
_computing_publication_material 'SHELXTL and PLATON (Spek, 2009)'
_computing_structure_refinement SHELXTL
_computing_structure_solution 'SHELXTL (Sheldrick, 2008)'
_diffrn_ambient_temperature 115
_diffrn_measured_fraction_theta_full 0.999
_diffrn_measured_fraction_theta_max 0.999
_diffrn_measurement_device_type
;
Bruker SMART APEX II CCD area-detector diffractometer 
;
_diffrn_measurement_method '\f and \w scans'
_diffrn_radiation_monochromator graphite
_diffrn_radiation_source 'fine-focus sealed tube'
_diffrn_radiation_type MoK\a
_diffrn_radiation_wavelength 0.71073
_diffrn_reflns_av_R_equivalents 0.0690
_diffrn_reflns_av_sigmaI/netI 0.0862
_diffrn_reflns_limit_h_max 11
_diffrn_reflns_limit_h_min -11
_diffrn_reflns_limit_k_max 13
_diffrn_reflns_limit_k_min -13
_diffrn_reflns_limit_l_max 19
_diffrn_reflns_limit_l_min -21
_diffrn_reflns_number 22777
_diffrn_reflns_theta_full 25.00
_diffrn_reflns_theta_max 25.00
_diffrn_reflns_theta_min 1.83
_diffrn_standards_number 0
_exptl_absorpt_coefficient_mu 0.074
_exptl_absorpt_correction_T_max 0.9926
_exptl_absorpt_correction_T_min 0.9452
_exptl_absorpt_correction_type multi-scan
_exptl_absorpt_process_details '(<i>SADABS</i>; Bruker, 2009)'
_exptl_crystal_colour yellow
_exptl_crystal_density_diffrn 1.225
_exptl_crystal_density_method 'not measured'
_exptl_crystal_description plate
_exptl_crystal_F_000 752
_exptl_crystal_size_max 0.772
_exptl_crystal_size_mid 0.281
_exptl_crystal_size_min 0.101
_refine_diff_density_max 0.539
_refine_diff_density_min -0.458
_refine_diff_density_rms 0.054
_refine_ls_extinction_method none
_refine_ls_goodness_of_fit_ref 1.052
_refine_ls_hydrogen_treatment constr
_refine_ls_matrix_type full
_refine_ls_number_parameters 492
_refine_ls_number_reflns 6765
_refine_ls_number_restraints 2
_refine_ls_restrained_S_all 1.052
_refine_ls_R_factor_all 0.1995
_refine_ls_R_factor_gt 0.0978
_refine_ls_shift/su_max 0.001
_refine_ls_shift/su_mean 0.001
_refine_ls_structure_factor_coef Fsqd
_refine_ls_weighting_details 'calc w=1/[\s^2^(Fo^2^)+(0.1455P)^2^+0.9161P] where P=(Fo^2^+2Fc^2^)/3'
_refine_ls_weighting_scheme calc
_refine_ls_wR_factor_gt 0.2593
_refine_ls_wR_factor_ref 0.3269
_reflns_number_gt 2873
_reflns_number_total 6765
_reflns_threshold_expression I>2\s(I)
_cod_data_source_file c6nj00063k2.cif
_cod_data_source_block fs291a_0m
_cod_depositor_comments
;
The following automatic conversions were performed:

'_symmetry_cell_setting' value 'Triclinic' changed to 'triclinic'
according to
/usr/data/users/saulius/crontab/automatic-downloads/rss-feeds/RSC/lib/dictionaries/cif_core.dic
dictionary named 'cif_core.dic' version 2.4.2 from 2011-04-26.

Automatic conversion script
Id: cif_fix_values 4268 2015-11-12 08:31:59Z antanas 

 Adding full bibliography for 7055652--7055653.cif.
;
_cod_database_code 7055652

loop_
_symmetry_equiv_pos_as_xyz
'x, y, z'
'-x, -y, -z'

loop_
_atom_site_label
_atom_site_type_symbol
_atom_site_fract_x
_atom_site_fract_y
_atom_site_fract_z
_atom_site_U_iso_or_equiv
_atom_site_adp_type
_atom_site_occupancy
_atom_site_symmetry_multiplicity
_atom_site_calc_flag
_atom_site_refinement_flags
_atom_site_disorder_assembly
_atom_site_disorder_group
O1A O 1.1732(5) 0.0847(4) -0.2238(3) 0.1188(17) Uani 1 1 d . . .
N1A N 0.1642(4) 0.0288(4) 0.2931(2) 0.0633(12) Uani 1 1 d . . .
C1A C 0.3781(5) 0.1527(5) 0.1192(3) 0.0643(14) Uani 1 1 d . . .
H1AA H 0.3815 0.2156 0.0770 0.077 Uiso 1 1 calc R . .
C2A C 0.2693(5) 0.1504(5) 0.1742(3) 0.0659(14) Uani 1 1 d . . .
H2AA H 0.1995 0.2116 0.1708 0.079 Uiso 1 1 calc R . .
C3A C 0.2653(4) 0.0557(5) 0.2345(3) 0.0561(13) Uani 1 1 d . . .
C4A C 0.2065(5) -0.0753(5) 0.3382(3) 0.0661(14) Uani 1 1 d . . .
C5A C 0.1376(6) -0.1402(5) 0.4043(3) 0.0781(17) Uani 1 1 d . . .
H5AA H 0.0492 -0.1146 0.4235 0.094 Uiso 1 1 calc R . .
C6A C 0.2016(7) -0.2399(6) 0.4393(3) 0.0883(19) Uani 1 1 d . . .
H6AA H 0.1576 -0.2842 0.4840 0.106 Uiso 1 1 calc R . .
C7A C 0.3282(7) -0.2784(5) 0.4119(3) 0.093(2) Uani 1 1 d . . .
H7AA H 0.3689 -0.3495 0.4377 0.112 Uiso 1 1 calc R . .
C8A C 0.3980(7) -0.2176(5) 0.3483(3) 0.0811(17) Uani 1 1 d . . .
H8AA H 0.4867 -0.2446 0.3306 0.097 Uiso 1 1 calc R . .
C9A C 0.3346(5) -0.1145(5) 0.3102(3) 0.0636(14) Uani 1 1 d . . .
C10A C 0.3712(5) -0.0314(4) 0.2415(3) 0.0547(12) Uani 1 1 d . . .
C11A C 0.4789(5) -0.0253(5) 0.1861(3) 0.0639(14) Uani 1 1 d . . .
H11A H 0.5509 -0.0845 0.1911 0.077 Uiso 1 1 calc R . .
C12A C 0.4851(5) 0.0631(5) 0.1245(3) 0.0630(14) Uani 1 1 d . . .
C13A C 0.6021(6) 0.0669(6) 0.0658(3) 0.0834(17) Uani 1 1 d . . .
H13A H 0.6717 0.0064 0.0759 0.100 Uiso 1 1 calc R . .
C14A C 0.6238(6) 0.1413(6) 0.0020(3) 0.0839(18) Uani 1 1 d . . .
H14A H 0.5563 0.2034 -0.0088 0.101 Uiso 1 1 calc R . .
C15A C 0.7395(5) 0.1386(5) -0.0533(3) 0.0638(14) Uani 1 1 d . . .
C16A C 0.8353(7) 0.0457(5) -0.0509(3) 0.0848(18) Uani 1 1 d . . .
H16A H 0.8250 -0.0216 -0.0116 0.102 Uiso 1 1 calc R . .
C17A C 0.9474(7) 0.0488(5) -0.1053(3) 0.0876(18) Uani 1 1 d . . .
H17A H 1.0148 -0.0143 -0.1016 0.105 Uiso 1 1 calc R . .
C18A C 0.9596(5) 0.1440(5) -0.1644(3) 0.0661(14) Uani 1 1 d . . .
C19A C 0.8615(5) 0.2345(5) -0.1672(3) 0.0807(17) Uani 1 1 d . . .
H19A H 0.8674 0.3000 -0.2078 0.097 Uiso 1 1 calc R . .
C20A C 0.7551(6) 0.2313(5) -0.1121(3) 0.0787(17) Uani 1 1 d . . .
H20A H 0.6899 0.2960 -0.1150 0.094 Uiso 1 1 calc R . .
C21A C 1.0740(6) 0.1479(6) -0.2255(4) 0.0840(18) Uani 1 1 d . . .
H21A H 1.0658 0.2064 -0.2695 0.101 Uiso 1 1 calc R . .
C22A C 0.0381(5) 0.0985(5) 0.3073(3) 0.0712(15) Uani 1 1 d . . .
H22A H -0.0421 0.0432 0.3219 0.085 Uiso 1 1 calc R . .
H22B H 0.0169 0.1526 0.2602 0.085 Uiso 1 1 calc R . .
C23A C 0.0534(6) 0.1725(6) 0.3687(4) 0.0848(18) Uani 1 1 d . . .
H23A H -0.0354 0.2168 0.3755 0.102 Uiso 1 1 calc R . .
H23B H 0.0668 0.1171 0.4164 0.102 Uiso 1 1 calc R . .
C24A C 0.1693(6) 0.2591(6) 0.3552(4) 0.0895(19) Uani 1 1 d . . .
H24A H 0.1526 0.3186 0.3096 0.107 Uiso 1 1 calc R . .
H24B H 0.2577 0.2161 0.3449 0.107 Uiso 1 1 calc R . .
C25A C 0.1868(6) 0.3249(6) 0.4205(4) 0.095(2) Uani 1 1 d . . .
H25A H 0.2653 0.3810 0.4078 0.143 Uiso 1 1 calc R . .
H25B H 0.2060 0.2668 0.4655 0.143 Uiso 1 1 calc R . .
H25C H 0.1005 0.3692 0.4303 0.143 Uiso 1 1 calc R . .
O1B O 1.6835(5) 0.5191(4) -0.2304(3) 0.1004(14) Uani 1 1 d . . .
N1B N 0.6741(4) 0.3200(4) 0.2857(2) 0.0630(12) Uani 1 1 d . . .
C1B C 0.8834(6) 0.2787(5) 0.1125(3) 0.0699(16) Uani 1 1 d . . .
H1BA H 0.8863 0.2372 0.0709 0.084 Uiso 1 1 calc R . .
C2B C 0.7763(5) 0.2543(5) 0.1675(3) 0.0674(15) Uani 1 1 d . . .
H2BA H 0.7077 0.1952 0.1654 0.081 Uiso 1 1 calc R . .
C3B C 0.7723(5) 0.3201(5) 0.2267(3) 0.0566(13) Uani 1 1 d . . .
C4B C 0.7136(6) 0.4044(5) 0.3285(3) 0.0638(14) Uani 1 1 d . . .
C5B C 0.6434(7) 0.4391(5) 0.3919(3) 0.0760(17) Uani 1 1 d . . .
H5BA H 0.5569 0.4044 0.4132 0.091 Uiso 1 1 calc R . .
C6B C 0.7087(8) 0.5278(6) 0.4215(3) 0.097(2) Uani 1 1 d . . .
H6BA H 0.6617 0.5566 0.4630 0.117 Uiso 1 1 calc R . .
C7B C 0.8382(8) 0.5769(6) 0.3944(4) 0.103(2) Uani 1 1 d . . .
H7BA H 0.8802 0.6344 0.4186 0.124 Uiso 1 1 calc R . .
C8B C 0.9047(7) 0.5409(5) 0.3317(4) 0.0867(18) Uani 1 1 d . . .
H8BA H 0.9926 0.5746 0.3118 0.104 Uiso 1 1 calc R . .
C9B C 0.8429(6) 0.4551(5) 0.2976(3) 0.0674(15) Uani 1 1 d . . .
C10B C 0.8788(5) 0.4030(5) 0.2311(3) 0.0608(13) Uani 1 1 d . . .
C11B C 0.9867(5) 0.4233(5) 0.1753(3) 0.0698(15) Uani 1 1 d . . .
H11B H 1.0585 0.4790 0.1786 0.084 Uiso 1 1 calc R . .
C12B C 0.9899(5) 0.3634(6) 0.1154(3) 0.0725(17) Uani 1 1 d . . .
C13B C 1.1095(7) 0.3946(6) 0.0561(4) 0.096(2) Uani 1 1 d . . .
H13B H 1.1741 0.4525 0.0654 0.115 Uiso 1 1 calc R . .
C14B C 1.1332(7) 0.3537(7) -0.0029(4) 0.098(2) Uani 1 1 d . . .
H14B H 1.0694 0.2956 -0.0129 0.117 Uiso 1 1 calc R . .
C15B C 1.2532(5) 0.3875(6) -0.0602(3) 0.0788(19) Uani 1 1 d . . .
C16B C 1.3511(7) 0.4783(6) -0.0568(3) 0.0828(18) Uani 1 1 d . . .
H16B H 1.3438 0.5227 -0.0165 0.099 Uiso 1 1 calc R . .
C17B C 1.4591(6) 0.5019(6) -0.1136(3) 0.0782(16) Uani 1 1 d . . .
H17B H 1.5265 0.5618 -0.1116 0.094 Uiso 1 1 calc R . .
C18B C 1.4680(5) 0.4386(5) -0.1725(3) 0.0616(14) Uani 1 1 d . . .
C19B C 1.3677(6) 0.3532(5) -0.1748(3) 0.0787(17) Uani 1 1 d . . .
H19B H 1.3706 0.3113 -0.2162 0.094 Uiso 1 1 calc R . .
C20B C 1.2654(6) 0.3282(6) -0.1191(4) 0.0896(19) Uani 1 1 d . . .
H20B H 1.1998 0.2669 -0.1215 0.107 Uiso 1 1 calc R . .
C21B C 1.5824(6) 0.4600(5) -0.2320(3) 0.0765(16) Uani 1 1 d . . .
H21B H 1.5748 0.4236 -0.2752 0.092 Uiso 1 1 calc R . .
C22B C 0.5499(5) 0.2458(5) 0.3014(3) 0.0684(15) Uani 1 1 d . A .
H22C H 0.4746 0.2906 0.3253 0.082 Uiso 1 1 calc R . .
H22D H 0.5171 0.2298 0.2532 0.082 Uiso 1 1 calc R . .
C23B C 0.5721(8) 0.1342(7) 0.3493(4) 0.1210(19) Uani 1 1 d D . .
H23C H 0.6134 0.0805 0.3157 0.145 Uiso 0.582(12) 1 calc PR A 1
H23D H 0.4771 0.1028 0.3662 0.145 Uiso 0.582(12) 1 calc PR A 1
H23G H 0.4880 0.0879 0.3430 0.145 Uiso 0.418(12) 1 calc PR A 2
H23H H 0.5570 0.1556 0.4002 0.145 Uiso 0.418(12) 1 calc PR A 2
C24B C 0.6524(9) 0.1113(9) 0.4163(4) 0.070(4) Uani 0.582(12) 1 d PD A 1
H24C H 0.5998 0.1434 0.4578 0.084 Uiso 0.582(12) 1 calc PR A 1
H24D H 0.7427 0.1546 0.4055 0.084 Uiso 0.582(12) 1 calc PR A 1
C24C C 0.6804(11) 0.0416(10) 0.3600(8) 0.087(6) Uani 0.418(12) 1 d PD A 2
H24E H 0.7731 0.0789 0.3443 0.105 Uiso 0.418(12) 1 calc PR A 2
H24F H 0.6650 -0.0175 0.3267 0.105 Uiso 0.418(12) 1 calc PR A 2
C25B C 0.6829(7) -0.0256(6) 0.4429(4) 0.1210(19) Uani 1 1 d . . .
H25D H 0.7042 -0.0139 0.4935 0.182 Uiso 1 1 d R A .
H25E H 0.7626 -0.0652 0.4199 0.182 Uiso 1 1 d R . .
H25F H 0.5992 -0.0757 0.4463 0.182 Uiso 1 1 d R . .

loop_
_atom_site_aniso_label
_atom_site_aniso_U_11
_atom_site_aniso_U_22
_atom_site_aniso_U_33
_atom_site_aniso_U_23
_atom_site_aniso_U_13
_atom_site_aniso_U_12
O1A 0.074(3) 0.127(4) 0.143(4) -0.004(3) 0.027(3) 0.031(3)
N1A 0.051(2) 0.082(3) 0.054(3) -0.006(2) 0.007(2) -0.007(2)
C1A 0.057(3) 0.096(4) 0.039(3) -0.010(3) -0.003(2) -0.006(3)
C2A 0.047(3) 0.093(4) 0.057(3) -0.012(3) -0.002(3) 0.003(3)
C3A 0.041(3) 0.081(4) 0.048(3) -0.014(3) 0.003(2) -0.015(3)
C4A 0.066(3) 0.079(4) 0.056(3) -0.021(3) 0.008(3) -0.017(3)
C5A 0.088(4) 0.078(4) 0.066(4) -0.015(3) 0.022(3) -0.013(3)
C6A 0.121(5) 0.067(4) 0.069(4) -0.004(3) 0.030(4) -0.006(4)
C7A 0.132(6) 0.061(4) 0.078(4) 0.000(3) 0.030(4) 0.001(4)
C8A 0.106(5) 0.065(4) 0.071(4) -0.018(3) 0.020(3) 0.004(3)
C9A 0.072(3) 0.067(4) 0.053(3) -0.021(3) 0.011(3) -0.007(3)
C10A 0.052(3) 0.063(3) 0.053(3) -0.023(3) 0.001(2) -0.004(2)
C11A 0.068(3) 0.072(4) 0.053(3) -0.019(3) 0.005(3) 0.005(3)
C12A 0.057(3) 0.091(4) 0.043(3) -0.019(3) 0.003(2) 0.001(3)
C13A 0.086(4) 0.099(4) 0.063(4) -0.011(3) 0.002(3) 0.008(3)
C14A 0.088(4) 0.099(5) 0.058(4) 0.003(3) 0.003(3) 0.016(3)
C15A 0.066(3) 0.081(4) 0.048(3) -0.022(3) -0.003(3) 0.006(3)
C16A 0.117(5) 0.076(4) 0.055(4) 0.000(3) 0.012(3) 0.003(4)
C17A 0.103(5) 0.079(4) 0.076(4) -0.004(3) 0.009(4) 0.020(3)
C18A 0.056(3) 0.068(4) 0.073(4) -0.008(3) -0.001(3) -0.011(3)
C19A 0.060(3) 0.080(4) 0.092(4) 0.007(3) 0.012(3) 0.001(3)
C20A 0.075(4) 0.087(4) 0.069(4) -0.001(3) 0.000(3) 0.019(3)
C21A 0.066(4) 0.087(4) 0.095(5) -0.010(3) 0.014(3) -0.004(3)
C22A 0.046(3) 0.096(4) 0.071(4) -0.018(3) 0.010(3) -0.003(3)
C23A 0.061(4) 0.096(4) 0.098(5) -0.025(4) 0.008(3) 0.013(3)
C24A 0.072(4) 0.111(5) 0.088(5) -0.031(4) 0.017(3) -0.016(4)
C25A 0.087(4) 0.117(5) 0.092(5) -0.047(4) 0.003(4) -0.006(4)
O1B 0.081(3) 0.112(3) 0.105(3) -0.017(3) 0.019(3) -0.027(3)
N1B 0.050(2) 0.086(3) 0.051(3) -0.010(2) 0.006(2) 0.005(2)
C1B 0.064(3) 0.102(4) 0.040(3) -0.008(3) 0.003(3) 0.027(3)
C2B 0.057(3) 0.093(4) 0.053(3) -0.014(3) -0.005(3) 0.012(3)
C3B 0.043(3) 0.085(4) 0.040(3) -0.007(3) 0.001(2) 0.016(3)
C4B 0.072(4) 0.067(3) 0.051(3) -0.009(3) 0.000(3) 0.010(3)
C5B 0.103(4) 0.068(4) 0.052(3) -0.004(3) 0.015(3) 0.005(3)
C6B 0.157(7) 0.066(4) 0.066(4) -0.014(3) 0.027(4) -0.004(4)
C7B 0.156(7) 0.069(4) 0.079(5) -0.011(4) 0.029(5) -0.030(4)
C8B 0.116(5) 0.059(4) 0.080(5) -0.002(3) 0.010(4) -0.025(3)
C9B 0.084(4) 0.059(3) 0.052(3) 0.006(3) 0.006(3) 0.007(3)
C10B 0.058(3) 0.068(3) 0.052(3) 0.001(3) 0.000(3) 0.007(3)
C11B 0.062(3) 0.082(4) 0.060(4) -0.002(3) 0.013(3) 0.007(3)
C12B 0.053(3) 0.094(4) 0.057(4) 0.016(3) 0.018(3) 0.018(3)
C13B 0.107(5) 0.114(5) 0.064(4) -0.009(4) -0.013(4) 0.043(4)
C14B 0.096(5) 0.119(5) 0.074(5) -0.006(4) -0.014(4) 0.031(4)
C15B 0.048(3) 0.103(5) 0.065(4) 0.032(4) 0.016(3) 0.019(3)
C16B 0.089(4) 0.109(5) 0.052(4) -0.017(3) -0.010(3) 0.022(4)
C17B 0.069(4) 0.101(4) 0.063(4) -0.011(3) -0.001(3) -0.004(3)
C18B 0.058(3) 0.067(3) 0.056(3) -0.005(3) 0.011(3) 0.012(3)
C19B 0.067(4) 0.071(4) 0.095(5) -0.015(3) 0.019(3) 0.000(3)
C20B 0.079(4) 0.094(4) 0.089(5) -0.010(4) 0.031(4) 0.003(3)
C21B 0.073(4) 0.075(4) 0.079(4) -0.012(3) 0.008(3) 0.004(3)
C22B 0.059(3) 0.093(4) 0.050(3) -0.011(3) 0.007(3) 0.004(3)
C23B 0.101(4) 0.117(4) 0.131(5) 0.031(4) -0.029(3) -0.038(3)
C24B 0.055(6) 0.079(7) 0.065(7) 0.014(5) -0.001(5) -0.015(5)
C24C 0.074(10) 0.131(14) 0.060(10) -0.031(9) 0.021(8) -0.046(9)
C25B 0.101(4) 0.117(4) 0.131(5) 0.031(4) -0.029(3) -0.038(3)

loop_
_atom_type_symbol
_atom_type_description
_atom_type_scat_dispersion_real
_atom_type_scat_dispersion_imag
_atom_type_scat_source
C C 0.0033 0.0016 'International Tables Vol C Tables 4.2.6.8 and 6.1.1.4'
H H 0.0000 0.0000 'International Tables Vol C Tables 4.2.6.8 and 6.1.1.4'
N N 0.0061 0.0033 'International Tables Vol C Tables 4.2.6.8 and 6.1.1.4'
O O 0.0106 0.0060 'International Tables Vol C Tables 4.2.6.8 and 6.1.1.4'

loop_
_geom_angle_atom_site_label_1
_geom_angle_atom_site_label_2
_geom_angle_atom_site_label_3
_geom_angle
C3A N1A C4A 107.3(4)
C3A N1A C22A 127.0(5)
C4A N1A C22A 125.7(4)
C2A C1A C12A 121.7(5)
C2A C1A H1AA 119.2
C12A C1A H1AA 119.2
C1A C2A C3A 117.8(5)
C1A C2A H2AA 121.1
C3A C2A H2AA 121.1
N1A C3A C2A 129.0(5)
N1A C3A C10A 109.8(4)
C2A C3A C10A 121.2(4)
N1A C4A C9A 110.5(5)
N1A C4A C5A 129.0(5)
C9A C4A C5A 120.5(6)
C6A C5A C4A 117.9(5)
C6A C5A H5AA 121.1
C4A C5A H5AA 121.1
C5A C6A C7A 121.6(6)
C5A C6A H6AA 119.2
C7A C6A H6AA 119.2
C6A C7A C8A 122.1(6)
C6A C7A H7AA 119.0
C8A C7A H7AA 119.0
C7A C8A C9A 118.0(5)
C7A C8A H8AA 121.0
C9A C8A H8AA 121.0
C4A C9A C8A 119.9(5)
C4A C9A C10A 105.9(5)
C8A C9A C10A 134.2(5)
C11A C10A C3A 119.2(5)
C11A C10A C9A 134.3(5)
C3A C10A C9A 106.5(4)
C12A C11A C10A 122.0(5)
C12A C11A H11A 119.0
C10A C11A H11A 119.0
C11A C12A C1A 118.1(4)
C11A C12A C13A 120.6(5)
C1A C12A C13A 121.3(5)
C14A C13A C12A 129.6(6)
C14A C13A H13A 115.2
C12A C13A H13A 115.2
C13A C14A C15A 126.7(6)
C13A C14A H14A 116.7
C15A C14A H14A 116.7
C20A C15A C16A 117.5(5)
C20A C15A C14A 118.9(5)
C16A C15A C14A 123.6(5)
C15A C16A C17A 121.2(5)
C15A C16A H16A 119.4
C17A C16A H16A 119.4
C18A C17A C16A 119.7(5)
C18A C17A H17A 120.2
C16A C17A H17A 120.2
C19A C18A C17A 118.5(5)
C19A C18A C21A 120.2(5)
C17A C18A C21A 121.3(5)
C20A C19A C18A 120.8(5)
C20A C19A H19A 119.6
C18A C19A H19A 119.6
C15A C20A C19A 122.2(5)
C15A C20A H20A 118.9
C19A C20A H20A 118.9
O1A C21A C18A 125.6(6)
O1A C21A H21A 117.2
C18A C21A H21A 117.2
N1A C22A C23A 112.6(4)
N1A C22A H22A 109.1
C23A C22A H22A 109.1
N1A C22A H22B 109.1
C23A C22A H22B 109.1
H22A C22A H22B 107.8
C24A C23A C22A 115.5(5)
C24A C23A H23A 108.4
C22A C23A H23A 108.4
C24A C23A H23B 108.4
C22A C23A H23B 108.4
H23A C23A H23B 107.5
C23A C24A C25A 113.6(5)
C23A C24A H24A 108.8
C25A C24A H24A 108.8
C23A C24A H24B 108.8
C25A C24A H24B 108.8
H24A C24A H24B 107.7
C24A C25A H25A 109.5
C24A C25A H25B 109.5
H25A C25A H25B 109.5
C24A C25A H25C 109.5
H25A C25A H25C 109.5
H25B C25A H25C 109.5
C3B N1B C4B 108.4(4)
C3B N1B C22B 126.2(5)
C4B N1B C22B 125.4(4)
C2B C1B C12B 122.6(5)
C2B C1B H1BA 118.7
C12B C1B H1BA 118.7
C1B C2B C3B 117.2(5)
C1B C2B H2BA 121.4
C3B C2B H2BA 121.4
N1B C3B C2B 129.7(5)
N1B C3B C10B 109.5(5)
C2B C3B C10B 120.8(4)
N1B C4B C5B 129.0(5)
N1B C4B C9B 109.0(4)
C5B C4B C9B 122.0(6)
C6B C5B C4B 115.6(6)
C6B C5B H5BA 122.2
C4B C5B H5BA 122.2
C7B C6B C5B 124.2(6)
C7B C6B H6BA 117.9
C5B C6B H6BA 117.9
C8B C7B C6B 118.8(6)
C8B C7B H7BA 120.6
C6B C7B H7BA 120.6
C7B C8B C9B 120.0(6)
C7B C8B H8BA 120.0
C9B C8B H8BA 120.0
C8B C9B C4B 119.4(5)
C8B C9B C10B 134.2(5)
C4B C9B C10B 106.3(5)
C11B C10B C3B 120.2(5)
C11B C10B C9B 133.1(6)
C3B C10B C9B 106.7(4)
C12B C11B C10B 120.1(5)
C12B C11B H11B 120.0
C10B C11B H11B 120.0
C11B C12B C1B 119.0(5)
C11B C12B C13B 116.2(6)
C1B C12B C13B 124.8(6)
C14B C13B C12B 127.9(8)
C14B C13B H13B 116.1
C12B C13B H13B 116.1
C13B C14B C15B 126.0(8)
C13B C14B H14B 117.0
C15B C14B H14B 117.0
C20B C15B C16B 118.7(5)
C20B C15B C14B 117.1(7)
C16B C15B C14B 124.1(7)
C17B C16B C15B 119.0(6)
C17B C16B H16B 120.5
C15B C16B H16B 120.5
C18B C17B C16B 120.3(6)
C18B C17B H17B 119.9
C16B C17B H17B 119.9
C17B C18B C19B 118.8(5)
C17B C18B C21B 121.2(5)
C19B C18B C21B 120.1(5)
C20B C19B C18B 121.1(6)
C20B C19B H19B 119.5
C18B C19B H19B 119.5
C15B C20B C19B 122.1(6)
C15B C20B H20B 119.0
C19B C20B H20B 119.0
O1B C21B C18B 125.4(6)
O1B C21B H21B 117.3
C18B C21B H21B 117.3
C23B C22B N1B 113.5(5)
C23B C22B H22C 108.9
N1B C22B H22C 108.9
C23B C22B H22D 108.9
N1B C22B H22D 108.9
H22C C22B H22D 107.7
C22B C23B C24C 138.3(8)
C22B C23B C24B 128.2(7)
C24C C23B C24B 57.3(7)
C22B C23B H23C 105.3
C24C C23B H23C 48.2
C24B C23B H23C 105.3
C22B C23B H23D 105.3
C24C C23B H23D 112.6
C24B C23B H23D 105.3
H23C C23B H23D 106.0
C22B C23B H23G 102.5
C24C C23B H23G 102.5
C24B C23B H23G 123.4
H23C C23B H23G 79.9
C22B C23B H23H 102.5
C24C C23B H23H 102.5
C24B C23B H23H 47.0
H23C C23B H23H 150.0
H23D C23B H23H 77.0
H23G C23B H23H 104.9
C23B C24B C25B 113.0(7)
C23B C24B H24C 109.0
C25B C24B H24C 109.0
C23B C24B H24D 109.0
C25B C24B H24D 109.0
H24C C24B H24D 107.8
C23B C24C C25B 113.5(8)
C23B C24C H24E 108.9
C25B C24C H24E 108.9
C23B C24C H24F 108.9
C25B C24C H24F 108.9
H24E C24C H24F 107.7
C24C C25B C24B 53.1(5)
C24C C25B H25D 142.1
C24B C25B H25D 93.1
C24C C25B H25E 80.4
C24B C25B H25E 120.7
H25D C25B H25E 109.5
C24C C25B H25F 100.6
C24B C25B H25F 113.2
H25D C25B H25F 109.5
H25E C25B H25F 109.5

loop_
_geom_bond_atom_site_label_1
_geom_bond_atom_site_label_2
_geom_bond_distance
O1A C21A 1.177(6)
N1A C3A 1.380(5)
N1A C4A 1.383(6)
N1A C22A 1.461(6)
C1A C2A 1.385(6)
C1A C12A 1.424(7)
C1A H1AA 0.9500
C2A C3A 1.391(7)
C2A H2AA 0.9500
C3A C10A 1.397(6)
C4A C9A 1.387(7)
C4A C5A 1.417(7)
C5A C6A 1.354(8)
C5A H5AA 0.9500
C6A C7A 1.368(8)
C6A H6AA 0.9500
C7A C8A 1.370(7)
C7A H7AA 0.9500
C8A C9A 1.400(7)
C8A H8AA 0.9500
C9A C10A 1.448(7)
C10A C11A 1.380(6)
C11A C12A 1.361(7)
C11A H11A 0.9500
C12A C13A 1.483(7)
C13A C14A 1.311(8)
C13A H13A 0.9500
C14A C15A 1.443(7)
C14A H14A 0.9500
C15A C20A 1.361(7)
C15A C16A 1.379(7)
C16A C17A 1.400(7)
C16A H16A 0.9500
C17A C18A 1.381(7)
C17A H17A 0.9500
C18A C19A 1.374(7)
C18A C21A 1.494(7)
C19A C20A 1.369(7)
C19A H19A 0.9500
C20A H20A 0.9500
C21A H21A 0.9500
C22A C23A 1.513(7)
C22A H22A 0.9900
C22A H22B 0.9900
C23A C24A 1.470(7)
C23A H23A 0.9900
C23A H23B 0.9900
C24A C25A 1.517(8)
C24A H24A 0.9900
C24A H24B 0.9900
C25A H25A 0.9800
C25A H25B 0.9800
C25A H25C 0.9800
O1B C21B 1.188(6)
N1B C3B 1.371(5)
N1B C4B 1.397(6)
N1B C22B 1.449(6)
C1B C2B 1.374(7)
C1B C12B 1.418(8)
C1B H1BA 0.9500
C2B C3B 1.400(7)
C2B H2BA 0.9500
C3B C10B 1.409(7)
C4B C5B 1.397(7)
C4B C9B 1.409(7)
C5B C6B 1.389(8)
C5B H5BA 0.9500
C6B C7B 1.388(9)
C6B H6BA 0.9500
C7B C8B 1.378(8)
C7B H7BA 0.9500
C8B C9B 1.393(8)
C8B H8BA 0.9500
C9B C10B 1.444(7)
C10B C11B 1.385(7)
C11B C12B 1.368(8)
C11B H11B 0.9500
C12B C13B 1.514(8)
C13B C14B 1.238(8)
C13B H13B 0.9500
C14B C15B 1.500(8)
C14B H14B 0.9500
C15B C20B 1.348(8)
C15B C16B 1.411(8)
C16B C17B 1.400(8)
C16B H16B 0.9500
C17B C18B 1.376(7)
C17B H17B 0.9500
C18B C19B 1.378(7)
C18B C21B 1.473(7)
C19B C20B 1.351(7)
C19B H19B 0.9500
C20B H20B 0.9500
C21B H21B 0.9500
C22B C23B 1.425(8)
C22B H22C 0.9900
C22B H22D 0.9900
C23B C24C 1.4587(10)
C23B C24B 1.4594(10)
C23B H23C 0.9900
C23B H23D 0.9900
C23B H23G 0.9900
C23B H23H 0.9900
C24B C25B 1.569(11)
C24B H24C 0.9900
C24B H24D 0.9900
C24C C25B 1.560(14)
C24C H24E 0.9900
C24C H24F 0.9900
C25B H25D 0.9799
C25B H25E 0.9801
C25B H25F 0.9802

loop_
_geom_hbond_atom_site_label_D
_geom_hbond_atom_site_label_H
_geom_hbond_atom_site_label_A
_geom_hbond_distance_DH
_geom_hbond_distance_HA
_geom_hbond_distance_DA
_geom_hbond_angle_DHA
_geom_hbond_site_symmetry_A
_geom_hbond_publ_flag
C24A H24A O1B 0.9900 2.6000 3.330(8) 131.00 2_765 yes

loop_
_geom_torsion_atom_site_label_1
_geom_torsion_atom_site_label_2
_geom_torsion_atom_site_label_3
_geom_torsion_atom_site_label_4
_geom_torsion
C12A C1A C2A C3A -1.5(8)
C4A N1A C3A C2A 179.0(5)
C22A N1A C3A C2A -3.0(8)
C4A N1A C3A C10A 0.6(5)
C22A N1A C3A C10A 178.6(4)
C1A C2A C3A N1A -175.2(5)
C1A C2A C3A C10A 3.0(7)
C3A N1A C4A C9A 1.2(6)
C22A N1A C4A C9A -176.9(4)
C3A N1A C4A C5A -178.8(5)
C22A N1A C4A C5A 3.2(9)
N1A C4A C5A C6A -179.2(5)
C9A C4A C5A C6A 0.8(8)
C4A C5A C6A C7A -0.7(9)
C5A C6A C7A C8A 1.0(10)
C6A C7A C8A C9A -1.4(10)
N1A C4A C9A C8A 178.8(5)
C5A C4A C9A C8A -1.3(8)
N1A C4A C9A C10A -2.3(6)
C5A C4A C9A C10A 177.6(5)
C7A C8A C9A C4A 1.5(8)
C7A C8A C9A C10A -177.0(6)
N1A C3A C10A C11A 176.3(4)
C2A C3A C10A C11A -2.3(7)
N1A C3A C10A C9A -2.0(5)
C2A C3A C10A C9A 179.4(5)
C4A C9A C10A C11A -175.3(5)
C8A C9A C10A C11A 3.4(10)
C4A C9A C10A C3A 2.6(5)
C8A C9A C10A C3A -178.7(6)
C3A C10A C11A C12A -0.1(8)
C9A C10A C11A C12A 177.5(5)
C10A C11A C12A C1A 1.6(8)
C10A C11A C12A C13A -179.8(5)
C2A C1A C12A C11A -0.8(8)
C2A C1A C12A C13A -179.4(5)
C11A C12A C13A C14A 177.4(7)
C1A C12A C13A C14A -4.1(10)
C12A C13A C14A C15A -179.0(6)
C13A C14A C15A C20A -172.1(7)
C13A C14A C15A C16A 9.0(10)
C20A C15A C16A C17A 2.4(9)
C14A C15A C16A C17A -178.7(6)
C15A C16A C17A C18A -2.7(9)
C16A C17A C18A C19A 1.0(9)
C16A C17A C18A C21A -177.2(6)
C17A C18A C19A C20A 1.0(9)
C21A C18A C19A C20A 179.2(5)
C16A C15A C20A C19A -0.4(9)
C14A C15A C20A C19A -179.3(6)
C18A C19A C20A C15A -1.3(10)
C19A C18A C21A O1A 169.2(6)
C17A C18A C21A O1A -12.7(10)
C3A N1A C22A C23A -101.6(6)
C4A N1A C22A C23A 76.0(6)
N1A C22A C23A C24A 58.5(7)
C22A C23A C24A C25A -176.0(5)
C12B C1B C2B C3B 2.2(7)
C4B N1B C3B C2B -177.7(5)
C22B N1B C3B C2B 2.0(8)
C4B N1B C3B C10B 1.2(5)
C22B N1B C3B C10B -179.1(4)
C1B C2B C3B N1B 175.5(5)
C1B C2B C3B C10B -3.3(7)
C3B N1B C4B C5B 177.1(5)
C22B N1B C4B C5B -2.6(8)
C3B N1B C4B C9B -2.7(5)
C22B N1B C4B C9B 177.6(4)
N1B C4B C5B C6B -178.9(5)
C9B C4B C5B C6B 0.9(8)
C4B C5B C6B C7B -3.2(9)
C5B C6B C7B C8B 3.4(10)
C6B C7B C8B C9B -1.1(10)
C7B C8B C9B C4B -1.0(8)
C7B C8B C9B C10B 176.2(6)
N1B C4B C9B C8B -179.1(5)
C5B C4B C9B C8B 1.2(8)
N1B C4B C9B C10B 3.0(5)
C5B C4B C9B C10B -176.8(5)
N1B C3B C10B C11B -176.9(4)
C2B C3B C10B C11B 2.1(7)
N1B C3B C10B C9B 0.7(5)
C2B C3B C10B C9B 179.7(4)
C8B C9B C10B C11B -2.6(10)
C4B C9B C10B C11B 174.9(5)
C8B C9B C10B C3B -179.7(6)
C4B C9B C10B C3B -2.3(5)
C3B C10B C11B C12B 0.3(7)
C9B C10B C11B C12B -176.5(5)
C10B C11B C12B C1B -1.4(8)
C10B C11B C12B C13B 178.1(4)
C2B C1B C12B C11B 0.1(8)
C2B C1B C12B C13B -179.4(5)
C11B C12B C13B C14B -179.0(6)
C1B C12B C13B C14B 0.5(9)
C12B C13B C14B C15B 179.9(5)
C13B C14B C15B C20B 176.5(6)
C13B C14B C15B C16B -4.8(9)
C20B C15B C16B C17B -1.4(8)
C14B C15B C16B C17B 180.0(5)
C15B C16B C17B C18B 1.0(8)
C16B C17B C18B C19B 0.9(8)
C16B C17B C18B C21B -178.7(5)
C17B C18B C19B C20B -2.6(8)
C21B C18B C19B C20B 177.0(5)
C16B C15B C20B C19B -0.2(9)
C14B C15B C20B C19B 178.5(5)
C18B C19B C20B C15B 2.2(9)
C17B C18B C21B O1B 10.1(9)
C19B C18B C21B O1B -169.5(6)
C3B N1B C22B C23B 90.6(7)
C4B N1B C22B C23B -89.7(7)
N1B C22B C23B C24C -39.9(14)
N1B C22B C23B C24B 41.4(11)
C22B C23B C24B C25B -166.3(7)
C24C C23B C24B C25B -37.7(8)
C22B C23B C24C C25B 150.7(9)
C24B C23B C24C C25B 38.1(8)
C23B C24C C25B C24B -37.2(7)
C23B C24B C25B C24C 37.0(7)
